data_7012216
loop_
_publ_author_name
'Frank Wiesbrock'
'Hubert Schmidbaur'

_publ_section_title
;
 The structural chemistry of lithium, sodium and potassium anthranilate
 hydrates
;
_journal_issue 24
_journal_name_full 'J. Chem. Soc., Dalton Trans.'
_journal_page_first 4703
_journal_page_last 4708
_journal_paper_doi 10.1039/b208836n
_journal_year 2002
_chemical_formula_sum 'C7 H7 N Na O2.5'
_chemical_formula_weight 168.13
_chemical_name_systematic
; 
? 
;
_space_group_IT_number 7
_symmetry_cell_setting monoclinic
_symmetry_space_group_name_Hall 'P -2yc'
_symmetry_space_group_name_H-M 'P 1 c 1'
_atom_sites_solution_hydrogens geom
_atom_sites_solution_primary direct
_atom_sites_solution_secondary difmap
_audit_creation_method SHELXL-97
_cell_angle_alpha 90.00
_cell_angle_beta 104.340(1)
_cell_angle_gamma 90.00
_cell_formula_units_Z 4
_cell_length_a 15.4990(3)
_cell_length_b 5.7220(1)
_cell_length_c 8.1530(1)
_cell_measurement_reflns_used 17617
_cell_measurement_temperature 143(2)
_cell_volume 700.52(2)
_computing_cell_refinement DENZO
_computing_data_collection XPRESS
_computing_data_reduction SCALEPACK
_computing_molecular_graphics SHELXTL
_computing_publication_material 'SHELXL-97 (Sheldrick, 1997)'
_computing_structure_refinement 'SHELXL-97 (Sheldrick, 1997)'
_computing_structure_solution 'SHELXS-97 (Sheldrick, 1990)'
_diffrn_ambient_temperature 143(2)
_diffrn_measured_fraction_theta_full 0.958
_diffrn_measured_fraction_theta_max 0.958
_diffrn_measurement_device_type 'Nonius DIP 2020'
_diffrn_measurement_method phi-rotation
_diffrn_radiation_monochromator graphite
_diffrn_radiation_source 'fine-focus sealed tube'
_diffrn_radiation_type MoK\a
_diffrn_radiation_wavelength 0.71073
_diffrn_reflns_av_R_equivalents 0.0031
_diffrn_reflns_av_sigmaI/netI 0.0245
_diffrn_reflns_limit_h_max 19
_diffrn_reflns_limit_h_min -19
_diffrn_reflns_limit_k_max 7
_diffrn_reflns_limit_k_min -7
_diffrn_reflns_limit_l_max 9
_diffrn_reflns_limit_l_min -9
_diffrn_reflns_number 17617
_diffrn_reflns_theta_full 27.16
_diffrn_reflns_theta_max 27.16
_diffrn_reflns_theta_min 3.56
_exptl_absorpt_coefficient_mu 0.172
_exptl_absorpt_correction_type none
_exptl_crystal_colour colourless
_exptl_crystal_density_diffrn 1.594
_exptl_crystal_density_method 'not measured'
_exptl_crystal_description block
_exptl_crystal_F_000 348
_exptl_crystal_size_max 0.70
_exptl_crystal_size_mid 0.30
_exptl_crystal_size_min 0.20
_refine_diff_density_max 0.286
_refine_diff_density_min -0.273
_refine_diff_density_rms 0.055
_refine_ls_abs_structure_details 'Flack H D (1983), Acta Cryst. A39, 876-881'
_refine_ls_abs_structure_Flack 0.42(17)
_refine_ls_extinction_coef 0.067(8)
_refine_ls_extinction_expression Fc^*^=kFc[1+0.001xFc^2^\l^3^/sin(2\q)]^-1/4^
_refine_ls_extinction_method SHELXL
_refine_ls_goodness_of_fit_ref 1.065
_refine_ls_hydrogen_treatment mixed
_refine_ls_matrix_type full
_refine_ls_number_parameters 266
_refine_ls_number_reflns 2866
_refine_ls_number_restraints 2
_refine_ls_restrained_S_all 1.064
_refine_ls_R_factor_all 0.0313
_refine_ls_R_factor_gt 0.0313
_refine_ls_shift/su_max 0.000
_refine_ls_shift/su_mean 0.000
_refine_ls_structure_factor_coef Fsqd
_refine_ls_weighting_details 'calc w=1/[\s^2^(Fo^2^)+(0.0672P)^2^+0.0341P] where P=(Fo^2^+2Fc^2^)/3'
_refine_ls_weighting_scheme calc
_refine_ls_wR_factor_gt 0.0814
_refine_ls_wR_factor_ref 0.0815
_reflns_number_gt 2858
_reflns_number_total 2866
_reflns_threshold_expression >2sigma(I)
_cod_data_source_file b208836n.txt
_cod_data_source_block wies8
_cod_original_sg_symbol_H-M Pc
_cod_original_formula_sum 'C7 H7 N Na O2.50'
_cod_database_code 7012216

loop_
_symmetry_equiv_pos_as_xyz
'x, y, z'
'x, -y, z+1/2'

loop_
_atom_site_label
_atom_site_type_symbol
_atom_site_fract_x
_atom_site_fract_y
_atom_site_fract_z
_atom_site_U_iso_or_equiv
_atom_site_adp_type
_atom_site_occupancy
_atom_site_symmetry_multiplicity
_atom_site_calc_flag
_atom_site_refinement_flags
_atom_site_disorder_assembly
_atom_site_disorder_group
Na1 Na -0.42548(4) -0.10496(9) -0.34385(7) 0.01886(15) Uani 1 1 d . . .
Na2 Na -0.30531(4) -0.35206(10) 0.06472(7) 0.02115(15) Uani 1 1 d . . .
O12 O -0.28465(7) -0.30009(16) -0.25070(14) 0.0209(2) Uani 1 1 d . . .
O22 O -0.44994(6) -0.20521(17) -0.06464(13) 0.0195(2) Uani 1 1 d . . .
N1 N -0.16127(8) -0.5485(2) -0.03184(17) 0.0222(3) Uani 1 1 d . . .
C12 C -0.10240(9) -0.3814(2) -0.06422(17) 0.0183(3) Uani 1 1 d . . .
C22 C -0.63508(9) -0.1353(2) -0.24080(17) 0.0174(3) Uani 1 1 d . . .
O11 O -0.24075(7) -0.00894(17) -0.39197(13) 0.0213(2) Uani 1 1 d . . .
C21 C -0.60126(8) -0.3339(2) -0.14168(17) 0.0165(3) Uani 1 1 d . . .
C11 C -0.13060(8) -0.1903(2) -0.17376(18) 0.0166(3) Uani 1 1 d . . .
C26 C -0.66129(9) -0.4983(2) -0.10673(19) 0.0209(3) Uani 1 1 d . . .
C23 C -0.72752(10) -0.1133(3) -0.3034(2) 0.0238(3) Uani 1 1 d . . .
C13 C -0.01160(9) -0.4007(2) 0.02060(19) 0.0239(3) Uani 1 1 d . . .
C24 C -0.78556(10) -0.2766(3) -0.2660(2) 0.0275(3) Uani 1 1 d . . .
C17 C -0.22463(9) -0.1637(2) -0.27732(17) 0.0164(3) Uani 1 1 d . . .
C16 C -0.06682(10) -0.0252(2) -0.19475(19) 0.0215(3) Uani 1 1 d . . .
C25 C -0.75288(10) -0.4713(3) -0.1662(2) 0.0269(3) Uani 1 1 d . . .
C15 C 0.02216(10) -0.0453(3) -0.1104(2) 0.0259(3) Uani 1 1 d . . .
C14 C 0.04939(10) -0.2354(3) -0.0030(2) 0.0272(3) Uani 1 1 d . . .
O21 O -0.47714(7) -0.58113(17) -0.02699(14) 0.0237(2) Uani 1 1 d . . .
C27 C -0.50312(9) -0.3748(2) -0.07268(17) 0.0168(3) Uani 1 1 d . . .
N2 N -0.57955(8) 0.0334(2) -0.28610(18) 0.0209(2) Uani 1 1 d . . .
O01 O -0.35095(8) 0.21787(17) -0.17580(14) 0.0212(2) Uani 1 1 d . . .
H16 H -0.0876(15) 0.108(4) -0.273(3) 0.027(5) Uiso 1 1 d . . .
H04 H -0.2108(15) -0.568(4) -0.120(3) 0.023(5) Uiso 1 1 d . . .
H14 H 0.1179(17) -0.260(4) 0.065(3) 0.036(6) Uiso 1 1 d . . .
H15 H 0.0670(18) 0.079(4) -0.126(4) 0.037(6) Uiso 1 1 d . . .
H13 H 0.0071(18) -0.539(4) 0.102(3) 0.036(6) Uiso 1 1 d . . .
H02 H -0.319(2) 0.145(5) -0.100(5) 0.055(8) Uiso 1 1 d . . .
H23 H -0.7538(18) 0.023(4) -0.379(4) 0.041(6) Uiso 1 1 d . . .
H24 H -0.8477(16) -0.246(4) -0.312(3) 0.032(5) Uiso 1 1 d . . .
H06 H -0.5361(18) 0.076(4) -0.196(3) 0.035(6) Uiso 1 1 d . . .
H03 H -0.1416(18) -0.676(5) 0.005(4) 0.042(7) Uiso 1 1 d . . .
H01 H -0.3882(18) 0.291(5) -0.141(4) 0.039(6) Uiso 1 1 d . . .
H25 H -0.7974(17) -0.583(4) -0.138(3) 0.033(6) Uiso 1 1 d . . .
H05 H -0.6102(16) 0.144(4) -0.342(3) 0.032(5) Uiso 1 1 d . . .
H26 H -0.6363(16) -0.627(4) -0.032(3) 0.032(6) Uiso 1 1 d . . .

loop_
_atom_site_aniso_label
_atom_site_aniso_U_11
_atom_site_aniso_U_22
_atom_site_aniso_U_33
_atom_site_aniso_U_23
_atom_site_aniso_U_13
_atom_site_aniso_U_12
Na1 0.0187(3) 0.0174(2) 0.0195(3) -0.00075(18) 0.0029(2) -0.00012(19)
Na2 0.0199(3) 0.0170(2) 0.0248(3) 0.0000(2) 0.0024(2) 0.0003(2)
O12 0.0161(5) 0.0195(4) 0.0261(5) 0.0005(3) 0.0037(4) -0.0010(3)
O22 0.0148(4) 0.0217(4) 0.0211(5) 0.0000(4) 0.0025(4) -0.0020(3)
N1 0.0221(6) 0.0197(6) 0.0235(7) 0.0062(5) 0.0036(5) -0.0004(4)
C12 0.0173(6) 0.0202(6) 0.0168(7) -0.0003(5) 0.0030(5) 0.0011(4)
C22 0.0183(7) 0.0170(6) 0.0165(7) -0.0020(4) 0.0034(5) 0.0013(4)
O11 0.0234(5) 0.0185(4) 0.0203(5) 0.0035(3) 0.0021(4) 0.0021(4)
C21 0.0161(6) 0.0173(6) 0.0157(7) 0.0000(5) 0.0032(5) 0.0008(4)
C11 0.0154(6) 0.0170(6) 0.0177(7) -0.0009(4) 0.0044(5) -0.0010(4)
C26 0.0219(7) 0.0208(6) 0.0207(7) 0.0000(4) 0.0065(5) -0.0024(5)
C23 0.0199(7) 0.0251(7) 0.0248(8) -0.0006(5) 0.0024(6) 0.0042(5)
C13 0.0171(7) 0.0276(7) 0.0251(8) 0.0013(5) 0.0014(5) 0.0040(5)
C24 0.0169(6) 0.0340(8) 0.0305(8) -0.0038(6) 0.0039(5) 0.0001(5)
C17 0.0160(6) 0.0156(5) 0.0171(7) -0.0023(4) 0.0033(5) 0.0015(4)
C16 0.0205(7) 0.0212(6) 0.0228(7) -0.0004(5) 0.0057(5) -0.0040(5)
C25 0.0209(7) 0.0295(7) 0.0309(8) -0.0017(6) 0.0077(6) -0.0068(6)
C15 0.0195(7) 0.0297(7) 0.0284(8) -0.0013(6) 0.0059(6) -0.0069(5)
C14 0.0159(6) 0.0357(8) 0.0276(8) -0.0020(6) 0.0007(5) 0.0001(5)
O21 0.0231(5) 0.0196(4) 0.0271(6) 0.0056(4) 0.0037(4) 0.0050(4)
C27 0.0183(6) 0.0173(6) 0.0151(6) 0.0008(4) 0.0049(5) 0.0014(4)
N2 0.0204(5) 0.0174(5) 0.0235(6) 0.0030(5) 0.0028(5) 0.0013(4)
O01 0.0210(4) 0.0205(5) 0.0214(5) 0.0010(4) 0.0041(4) 0.0004(4)

loop_
_atom_type_symbol
_atom_type_description
_atom_type_scat_dispersion_real
_atom_type_scat_dispersion_imag
_atom_type_scat_source
C C 0.0033 0.0016 'International Tables Vol C Tables 4.2.6.8 and 6.1.1.4'
H H 0.0000 0.0000 'International Tables Vol C Tables 4.2.6.8 and 6.1.1.4'
N N 0.0061 0.0033 'International Tables Vol C Tables 4.2.6.8 and 6.1.1.4'
O O 0.0106 0.0060 'International Tables Vol C Tables 4.2.6.8 and 6.1.1.4'
Na Na 0.0362 0.0249 'International Tables Vol C Tables 4.2.6.8 and 6.1.1.4'

loop_
_geom_angle_atom_site_label_1
_geom_angle_atom_site_label_2
_geom_angle_atom_site_label_3
_geom_angle
_geom_angle_site_symmetry_1
_geom_angle_site_symmetry_3
_geom_angle_publ_flag
O21 Na1 O12 89.17(4) 2_544 . ?
O21 Na1 O01 170.37(4) 2_544 . ?
O12 Na1 O01 84.65(4) . . ?
O21 Na1 O22 107.64(4) 2_544 . ?
O12 Na1 O22 86.30(4) . . ?
O01 Na1 O22 79.38(4) . . ?
O21 Na1 O22 96.82(4) 2_544 2_554 ?
O12 Na1 O22 121.60(4) . 2_554 ?
O01 Na1 O22 80.26(4) . 2_554 ?
O22 Na1 O22 143.38(4) . 2_554 ?
O21 Na1 N2 99.22(4) 2_544 . ?
O12 Na1 N2 149.99(5) . . ?
O01 Na1 N2 89.78(4) . . ?
O22 Na1 N2 63.69(4) . . ?
O22 Na1 N2 86.18(4) 2_554 . ?
O21 Na1 C17 101.64(4) 2_544 . ?
O12 Na1 C17 23.48(3) . . ?
O01 Na1 C17 70.07(4) . . ?
O22 Na1 C17 101.20(4) . . ?
O22 Na1 C17 99.99(4) 2_554 . ?
N2 Na1 C17 157.33(5) . . ?
O21 Na1 Na2 124.66(3) 2_544 2_554 ?
O12 Na1 Na2 85.56(3) . 2_554 ?
O01 Na1 Na2 47.56(3) . 2_554 ?
O22 Na1 Na2 126.82(3) . 2_554 ?
O22 Na1 Na2 44.47(3) 2_554 2_554 ?
N2 Na1 Na2 111.95(3) . 2_554 ?
C17 Na1 Na2 62.10(3) . 2_554 ?
O21 Na1 Na2 107.39(3) 2_544 . ?
O12 Na1 Na2 46.94(3) . . ?
O01 Na1 Na2 73.52(3) . . ?
O22 Na1 Na2 39.89(3) . . ?
O22 Na1 Na2 151.95(3) 2_554 . ?
N2 Na1 Na2 103.26(4) . . ?
C17 Na1 Na2 61.92(3) . . ?
Na2 Na1 Na2 108.23(2) 2_554 . ?
O21 Na1 Na2 49.77(3) 2_544 2_544 ?
O12 Na1 Na2 39.52(3) . 2_544 ?
O01 Na1 Na2 123.30(3) . 2_544 ?
O22 Na1 Na2 100.73(3) . 2_544 ?
O22 Na1 Na2 115.88(3) 2_554 2_544 ?
N2 Na1 Na2 141.57(3) . 2_544 ?
C17 Na1 Na2 54.11(3) . 2_544 ?
Na2 Na1 Na2 105.36(2) 2_554 2_544 ?
Na2 Na1 Na2 72.502(12) . 2_544 ?
O21 Na1 H02 159.5(7) 2_544 . ?
O12 Na1 H02 70.6(7) . . ?
O01 Na1 H02 17.4(7) . . ?
O22 Na1 H02 69.1(8) . . ?
O22 Na1 H02 96.5(7) 2_554 . ?
N2 Na1 H02 97.1(8) . . ?
C17 Na1 H02 60.6(8) . . ?
Na2 Na1 H02 58.6(8) 2_554 . ?
Na2 Na1 H02 56.5(7) . . ?
Na2 Na1 H02 110.1(7) 2_544 . ?
O21 Na1 H06 116.7(6) 2_544 . ?
O12 Na1 H06 134.8(6) . . ?
O01 Na1 H06 72.8(6) . . ?
O22 Na1 H06 51.9(6) . . ?
O22 Na1 H06 93.0(6) 2_554 . ?
N2 Na1 H06 19.7(6) . . ?
C17 Na1 H06 137.6(6) . . ?
Na2 Na1 H06 105.1(5) 2_554 . ?
Na2 Na1 H06 88.7(6) . . ?
Na2 Na1 H06 148.0(5) 2_544 . ?
H02 Na1 H06 78.0(10) . . ?
O11 Na2 O22 94.45(4) 2 . ?
O11 Na2 O12 130.49(4) 2 2_545 ?
O22 Na2 O12 121.36(4) . 2_545 ?
O11 Na2 O01 78.30(4) 2 2 ?
O22 Na2 O01 80.48(4) . 2 ?
O12 Na2 O01 75.76(4) 2_545 2 ?
O11 Na2 O12 84.05(4) 2 . ?
O22 Na2 O12 81.91(4) . . ?
O12 Na2 O12 130.17(4) 2_545 . ?
O01 Na2 O12 153.91(4) 2 . ?
O11 Na2 N1 93.31(4) 2 . ?
O22 Na2 N1 138.64(5) . . ?
O12 Na2 N1 81.64(4) 2_545 . ?
O01 Na2 N1 140.82(4) 2 . ?
O12 Na2 N1 58.63(4) . . ?
O11 Na2 O21 142.09(4) 2 . ?
O22 Na2 O21 48.75(3) . . ?
O12 Na2 O21 76.38(3) 2_545 . ?
O01 Na2 O21 85.58(4) 2 . ?
O12 Na2 O21 97.07(4) . . ?
N1 Na2 O21 119.69(4) . . ?
O11 Na2 C27 117.76(4) 2 . ?
O22 Na2 C27 23.90(3) . . ?
O12 Na2 C27 99.16(4) 2_545 . ?
O01 Na2 C27 81.52(4) 2 . ?
O12 Na2 C27 90.03(4) . . ?
N1 Na2 C27 134.07(4) . . ?
O21 Na2 C27 24.88(3) . . ?
O11 Na2 Na1 60.87(3) 2 2 ?
O22 Na2 Na1 47.07(3) . 2 ?
O12 Na2 Na1 118.83(3) 2_545 2 ?
O01 Na2 Na1 45.25(3) 2 2 ?
O12 Na2 Na1 109.06(3) . 2 ?
N1 Na2 Na1 153.49(3) . 2 ?
O21 Na2 Na1 83.46(3) . 2 ?
C27 Na2 Na1 63.24(3) . 2 ?
O11 Na2 Na1 84.05(3) 2 . ?
O22 Na2 Na1 41.61(3) . . ?
O12 Na2 Na1 145.45(3) 2_545 . ?
O01 Na2 Na1 117.45(3) 2 . ?
O12 Na2 Na1 40.79(2) . . ?
N1 Na2 Na1 99.27(3) . . ?
O21 Na2 Na1 73.30(3) . . ?
C27 Na2 Na1 55.62(3) . . ?
Na1 Na2 Na1 73.763(13) 2 . ?
O11 Na2 Na1 158.23(4) 2 2_545 ?
O22 Na2 Na1 85.52(3) . 2_545 ?
O12 Na2 Na1 38.26(3) 2_545 2_545 ?
O01 Na2 Na1 80.23(3) 2 2_545 ?
O12 Na2 Na1 117.39(3) . 2_545 ?
N1 Na2 Na1 101.09(3) . 2_545 ?
O21 Na2 Na1 38.22(2) . 2_545 ?
C27 Na2 Na1 62.00(3) . 2_545 ?
Na1 Na2 Na1 105.36(2) 2 2_545 ?
Na1 Na2 Na1 109.296(19) . 2_545 ?
O11 Na2 H04 103.1(5) 2 . ?
O22 Na2 H04 120.3(5) . . ?
O12 Na2 H04 87.9(5) 2_545 . ?
O01 Na2 H04 158.7(5) 2 . ?
O12 Na2 H04 45.1(5) . . ?
N1 Na2 H04 19.3(5) . . ?
O21 Na2 H04 104.1(5) . . ?
C27 Na2 H04 115.2(5) . . ?
Na1 Na2 H04 153.2(5) 2 . ?
Na1 Na2 H04 83.8(5) . . ?
Na1 Na2 H04 95.6(4) 2_545 . ?
C17 O12 Na1 107.83(8) . . ?
C17 O12 Na2 112.36(9) . 2_544 ?
Na1 O12 Na2 102.22(4) . 2_544 ?
C17 O12 Na2 119.76(9) . . ?
Na1 O12 Na2 92.27(4) . . ?
Na2 O12 Na2 117.80(4) 2_544 . ?
C27 O22 Na2 106.38(8) . . ?
C27 O22 Na1 112.21(8) . . ?
Na2 O22 Na1 98.50(4) . . ?
C27 O22 Na1 124.43(9) . 2 ?
Na2 O22 Na1 88.47(4) . 2 ?
Na1 O22 Na1 118.10(4) . 2 ?
C12 N1 Na2 112.70(9) . . ?
C12 N1 H04 113.2(13) . . ?
Na2 N1 H04 72.4(13) . . ?
C12 N1 H03 118.8(19) . . ?
Na2 N1 H03 120.4(19) . . ?
H04 N1 H03 110(2) . . ?
N1 C12 C13 118.35(12) . . ?
N1 C12 C11 122.53(12) . . ?
C13 C12 C11 119.08(12) . . ?
N2 C22 C23 118.72(12) . . ?
N2 C22 C21 122.52(12) . . ?
C23 C22 C21 118.67(12) . . ?
C17 O11 Na2 138.15(9) . 2_554 ?
C26 C21 C22 118.94(12) . . ?
C26 C21 C27 118.70(11) . . ?
C22 C21 C27 122.36(11) . . ?
C16 C11 C12 118.69(12) . . ?
C16 C11 C17 118.46(12) . . ?
C12 C11 C17 122.72(12) . . ?
C25 C26 C21 121.74(13) . . ?
C25 C26 H26 121.1(15) . . ?
C21 C26 H26 117.0(15) . . ?
C24 C23 C22 121.40(14) . . ?
C24 C23 H23 117.9(15) . . ?
C22 C23 H23 120.7(15) . . ?
C14 C13 C12 120.77(14) . . ?
C14 C13 H13 121.5(15) . . ?
C12 C13 H13 117.7(15) . . ?
C23 C24 C25 120.34(14) . . ?
C23 C24 H24 115.9(14) . . ?
C25 C24 H24 123.8(14) . . ?
O11 C17 O12 122.36(12) . . ?
O11 C17 C11 118.24(12) . . ?
O12 C17 C11 119.37(12) . . ?
O11 C17 Na1 77.59(8) . . ?
O12 C17 Na1 48.69(6) . . ?
C11 C17 Na1 156.90(9) . . ?
C15 C16 C11 121.78(14) . . ?
C15 C16 H16 120.5(13) . . ?
C11 C16 H16 117.8(13) . . ?
C26 C25 C24 118.89(13) . . ?
C26 C25 H25 123.1(14) . . ?
C24 C25 H25 118.0(14) . . ?
C16 C15 C14 119.04(14) . . ?
C16 C15 H15 120.2(15) . . ?
C14 C15 H15 120.8(15) . . ?
C13 C14 C15 120.63(13) . . ?
C13 C14 H14 117.3(13) . . ?
C15 C14 H14 122.1(13) . . ?
C27 O21 Na1 158.38(10) . 2_545 ?
C27 O21 Na2 81.94(8) . . ?
Na1 O21 Na2 92.01(4) 2_545 . ?
O22 C27 O21 122.81(13) . . ?
O22 C27 C21 119.06(11) . . ?
O21 C27 C21 118.13(12) . . ?
O22 C27 Na2 49.72(7) . . ?
O21 C27 Na2 73.18(8) . . ?
C21 C27 Na2 168.54(9) . . ?
C22 N2 Na1 118.49(8) . . ?
C22 N2 H06 110.9(16) . . ?
Na1 N2 H06 72.8(16) . . ?
C22 N2 H05 110.7(16) . . ?
Na1 N2 H05 122.0(16) . . ?
H06 N2 H05 116(2) . . ?
Na1 O01 Na2 87.19(4) . 2_554 ?
Na1 O01 H02 99(2) . . ?
Na2 O01 H02 124(3) 2_554 . ?
Na1 O01 H01 107.9(18) . . ?
Na2 O01 H01 120.2(19) 2_554 . ?
H02 O01 H01 111(3) . . ?

loop_
_geom_bond_atom_site_label_1
_geom_bond_atom_site_label_2
_geom_bond_distance
_geom_bond_site_symmetry_2
_geom_bond_publ_flag
Na1 O21 2.3462(11) 2_544 ?
Na1 O12 2.4013(11) . ?
Na1 O01 2.4165(11) . ?
Na1 O22 2.4663(12) . ?
Na1 O22 2.4892(11) 2_554 ?
Na1 N2 2.6660(14) . ?
Na1 C17 3.0432(14) . ?
Na1 Na2 3.3986(8) 2_554 ?
Na1 Na2 3.6730(7) . ?
Na1 Na2 3.7901(8) 2_544 ?
Na1 H02 2.66(3) . ?
Na1 H06 2.55(3) . ?
Na2 O11 2.2843(11) 2 ?
Na2 O22 2.3817(11) . ?
Na2 O12 2.4678(12) 2_545 ?
Na2 O01 2.5113(13) 2 ?
Na2 O12 2.6856(13) . ?
Na2 N1 2.7818(14) . ?
Na2 O21 2.8954(12) . ?
Na2 C27 2.9950(15) . ?
Na2 Na1 3.3986(8) 2 ?
Na2 Na1 3.7901(8) 2_545 ?
Na2 H04 2.65(2) . ?
O12 C17 1.2735(17) . ?
O12 Na2 2.4678(12) 2_544 ?
O22 C27 1.2645(17) . ?
O22 Na1 2.4892(11) 2 ?
N1 C12 1.3913(18) . ?
N1 H04 0.92(2) . ?
N1 H03 0.82(3) . ?
C12 C13 1.410(2) . ?
C12 C11 1.4110(17) . ?
C22 N2 1.4024(17) . ?
C22 C23 1.403(2) . ?
C22 C21 1.4173(17) . ?
O11 C17 1.2666(18) . ?
O11 Na2 2.2843(11) 2_554 ?
C21 C26 1.4013(18) . ?
C21 C27 1.5037(18) . ?
C11 C16 1.4084(18) . ?
C11 C17 1.5001(18) . ?
C26 C25 1.391(2) . ?
C26 H26 0.97(3) . ?
C23 C24 1.382(2) . ?
C23 H23 1.01(3) . ?
C13 C14 1.384(2) . ?
C13 H13 1.02(3) . ?
C24 C25 1.398(2) . ?
C24 H24 0.96(2) . ?
C16 C15 1.385(2) . ?
C16 H16 0.99(2) . ?
C25 H25 1.01(2) . ?
C15 C14 1.395(2) . ?
C15 H15 1.03(3) . ?
C14 H14 1.08(3) . ?
O21 C27 1.2727(16) . ?
O21 Na1 2.3462(11) 2_545 ?
N2 H06 0.90(3) . ?
N2 H05 0.85(2) . ?
O01 Na2 2.5113(13) 2_554 ?
O01 H02 0.81(4) . ?
O01 H01 0.82(3) . ?

loop_
_geom_hbond_atom_site_label_D
_geom_hbond_atom_site_label_H
_geom_hbond_atom_site_label_A
_geom_hbond_distance_DH
_geom_hbond_distance_HA
_geom_hbond_distance_DA
_geom_hbond_angle_DHA
_geom_hbond_site_symmetry_A
N1 H04 O12 0.92(2) 2.05(2) 2.6780(17) 124.5(17) .
N1 H04 O01 0.92(2) 2.44(2) 3.1778(16) 137.7(18) 1_545
O01 H02 O11 0.81(4) 1.98(4) 2.7828(15) 171(3) 2
N2 H06 O22 0.90(3) 2.19(2) 2.7134(16) 116.1(19) .
N2 H06 O21 0.90(3) 2.44(3) 3.1916(17) 141(2) 1_565
N1 H03 O11 0.82(3) 2.63(3) 3.1504(15) 122(2) 2_545
O01 H01 O21 0.82(3) 1.98(3) 2.7920(16) 169(3) 1_565

loop_
_geom_torsion_atom_site_label_1
_geom_torsion_atom_site_label_2
_geom_torsion_atom_site_label_3
_geom_torsion_atom_site_label_4
_geom_torsion
_geom_torsion_site_symmetry_1
_geom_torsion_site_symmetry_2
_geom_torsion_site_symmetry_3
_geom_torsion_site_symmetry_4
_geom_torsion_publ_flag
O21 Na1 Na2 O11 159.50(4) 2_544 . . 2 ?
O12 Na1 Na2 O11 87.77(5) . . . 2 ?
O01 Na1 Na2 O11 -10.47(4) . . . 2 ?
O22 Na1 Na2 O11 -103.58(5) . . . 2 ?
O22 Na1 Na2 O11 11.01(7) 2_554 . . 2 ?
N2 Na1 Na2 O11 -96.24(4) . . . 2 ?
C17 Na1 Na2 O11 65.34(4) . . . 2 ?
Na2 Na1 Na2 O11 22.57(4) 2_554 . . 2 ?
Na2 Na1 Na2 O11 123.44(3) 2_544 . . 2 ?
O21 Na1 Na2 O22 -96.92(5) 2_544 . . . ?
O12 Na1 Na2 O22 -168.65(6) . . . . ?
O01 Na1 Na2 O22 93.11(5) . . . . ?
O22 Na1 Na2 O22 114.58(7) 2_554 . . . ?
N2 Na1 Na2 O22 7.34(4) . . . . ?
C17 Na1 Na2 O22 168.92(5) . . . . ?
Na2 Na1 Na2 O22 126.15(4) 2_554 . . . ?
Na2 Na1 Na2 O22 -132.98(4) 2_544 . . . ?
O21 Na1 Na2 O12 -21.59(7) 2_544 . . 2_545 ?
O12 Na1 Na2 O12 -93.32(6) . . . 2_545 ?
O01 Na1 Na2 O12 168.44(7) . . . 2_545 ?
O22 Na1 Na2 O12 75.33(7) . . . 2_545 ?
O22 Na1 Na2 O12 -170.08(8) 2_554 . . 2_545 ?
N2 Na1 Na2 O12 82.67(7) . . . 2_545 ?
C17 Na1 Na2 O12 -115.75(7) . . . 2_545 ?
Na2 Na1 Na2 O12 -158.52(5) 2_554 . . 2_545 ?
Na2 Na1 Na2 O12 -57.65(7) 2_544 . . 2_545 ?
O21 Na1 Na2 O01 -126.98(4) 2_544 . . 2 ?
O12 Na1 Na2 O01 161.29(5) . . . 2 ?
O01 Na1 Na2 O01 63.04(3) . . . 2 ?
O22 Na1 Na2 O01 -30.06(5) . . . 2 ?
O22 Na1 Na2 O01 84.52(7) 2_554 . . 2 ?
N2 Na1 Na2 O01 -22.72(5) . . . 2 ?
C17 Na1 Na2 O01 138.86(4) . . . 2 ?
Na2 Na1 Na2 O01 96.08(4) 2_554 . . 2 ?
Na2 Na1 Na2 O01 -163.04(3) 2_544 . . 2 ?
O21 Na1 Na2 O12 71.73(5) 2_544 . . . ?
O01 Na1 Na2 O12 -98.25(5) . . . . ?
O22 Na1 Na2 O12 168.65(6) . . . . ?
O22 Na1 Na2 O12 -76.77(8) 2_554 . . . ?
N2 Na1 Na2 O12 175.99(5) . . . . ?
C17 Na1 Na2 O12 -22.43(4) . . . . ?
Na2 Na1 Na2 O12 -65.21(4) 2_554 . . . ?
Na2 Na1 Na2 O12 35.67(3) 2_544 . . . ?
O21 Na1 Na2 N1 67.11(4) 2_544 . . . ?
O12 Na1 Na2 N1 -4.62(4) . . . . ?
O01 Na1 Na2 N1 -102.86(4) . . . . ?
O22 Na1 Na2 N1 164.03(5) . . . . ?
O22 Na1 Na2 N1 -81.39(7) 2_554 . . . ?
N2 Na1 Na2 N1 171.37(4) . . . . ?
C17 Na1 Na2 N1 -27.05(4) . . . . ?
Na2 Na1 Na2 N1 -69.83(3) 2_554 . . . ?
Na2 Na1 Na2 N1 31.05(3) 2_544 . . . ?
O21 Na1 Na2 O21 -51.25(3) 2_544 . . . ?
O12 Na1 Na2 O21 -122.98(4) . . . . ?
O01 Na1 Na2 O21 138.78(4) . . . . ?
O22 Na1 Na2 O21 45.67(4) . . . . ?
O22 Na1 Na2 O21 160.26(7) 2_554 . . . ?
N2 Na1 Na2 O21 53.01(4) . . . . ?
C17 Na1 Na2 O21 -145.41(4) . . . . ?
Na2 Na1 Na2 O21 171.82(3) 2_554 . . . ?
Na2 Na1 Na2 O21 -87.31(3) 2_544 . . . ?
O21 Na1 Na2 C27 -70.80(4) 2_544 . . . ?
O12 Na1 Na2 C27 -142.53(5) . . . . ?
O01 Na1 Na2 C27 119.22(4) . . . . ?
O22 Na1 Na2 C27 26.12(5) . . . . ?
O22 Na1 Na2 C27 140.70(7) 2_554 . . . ?
N2 Na1 Na2 C27 33.46(4) . . . . ?
C17 Na1 Na2 C27 -164.96(4) . . . . ?
Na2 Na1 Na2 C27 152.26(4) 2_554 . . . ?
Na2 Na1 Na2 C27 -106.86(3) 2_544 . . . ?
O21 Na1 Na2 Na1 -139.15(3) 2_544 . . 2 ?
O12 Na1 Na2 Na1 149.12(4) . . . 2 ?
O01 Na1 Na2 Na1 50.88(3) . . . 2 ?
O22 Na1 Na2 Na1 -42.23(4) . . . 2 ?
O22 Na1 Na2 Na1 72.35(7) 2_554 . . 2 ?
N2 Na1 Na2 Na1 -34.89(3) . . . 2 ?
C17 Na1 Na2 Na1 126.69(3) . . . 2 ?
Na2 Na1 Na2 Na1 83.92(3) 2_554 . . 2 ?
Na2 Na1 Na2 Na1 -175.210(15) 2_544 . . 2 ?
O21 Na1 Na2 Na1 -38.17(4) 2_544 . . 2_545 ?
O12 Na1 Na2 Na1 -109.90(4) . . . 2_545 ?
O01 Na1 Na2 Na1 151.85(3) . . . 2_545 ?
O22 Na1 Na2 Na1 58.75(4) . . . 2_545 ?
O22 Na1 Na2 Na1 173.33(6) 2_554 . . 2_545 ?
N2 Na1 Na2 Na1 66.09(3) . . . 2_545 ?
C17 Na1 Na2 Na1 -132.33(3) . . . 2_545 ?
Na2 Na1 Na2 Na1 -175.107(15) 2_554 . . 2_545 ?
Na2 Na1 Na2 Na1 -74.23(3) 2_544 . . 2_545 ?
O21 Na1 O12 C17 122.67(9) 2_544 . . . ?
O01 Na1 O12 C17 -49.93(9) . . . . ?
O22 Na1 O12 C17 -129.59(9) . . . . ?
O22 Na1 O12 C17 25.17(10) 2_554 . . . ?
N2 Na1 O12 C17 -130.14(10) . . . . ?
Na2 Na1 O12 C17 -2.19(9) 2_554 . . . ?
Na2 Na1 O12 C17 -122.32(10) . . . . ?
Na2 Na1 O12 C17 118.59(11) 2_544 . . . ?
O21 Na1 O12 Na2 4.08(5) 2_544 . . 2_544 ?
O01 Na1 O12 Na2 -168.52(5) . . . 2_544 ?
O22 Na1 O12 Na2 111.82(4) . . . 2_544 ?
O22 Na1 O12 Na2 -93.42(5) 2_554 . . 2_544 ?
N2 Na1 O12 Na2 111.27(8) . . . 2_544 ?
C17 Na1 O12 Na2 -118.59(11) . . . 2_544 ?
Na2 Na1 O12 Na2 -120.78(4) 2_554 . . 2_544 ?
Na2 Na1 O12 Na2 119.09(5) . . . 2_544 ?
O21 Na1 O12 Na2 -115.01(4) 2_544 . . . ?
O01 Na1 O12 Na2 72.39(4) . . . . ?
O22 Na1 O12 Na2 -7.27(4) . . . . ?
O22 Na1 O12 Na2 147.49(4) 2_554 . . . ?
N2 Na1 O12 Na2 -7.82(9) . . . . ?
C17 Na1 O12 Na2 122.32(10) . . . . ?
Na2 Na1 O12 Na2 120.13(3) 2_554 . . . ?
Na2 Na1 O12 Na2 -119.09(5) 2_544 . . . ?
O11 Na2 O12 C17 24.28(9) 2 . . . ?
O22 Na2 O12 C17 119.66(9) . . . . ?
O12 Na2 O12 C17 -115.74(8) 2_545 . . . ?
O01 Na2 O12 C17 71.74(14) 2 . . . ?
N1 Na2 O12 C17 -73.27(9) . . . . ?
O21 Na2 O12 C17 166.14(9) . . . . ?
C27 Na2 O12 C17 142.21(9) . . . . ?
Na1 Na2 O12 C17 80.65(9) 2 . . . ?
Na1 Na2 O12 C17 112.07(10) . . . . ?
Na1 Na2 O12 C17 -159.70(8) 2_545 . . . ?
O11 Na2 O12 Na1 -87.79(4) 2 . . . ?
O22 Na2 O12 Na1 7.59(4) . . . . ?
O12 Na2 O12 Na1 132.19(5) 2_545 . . . ?
O01 Na2 O12 Na1 -40.33(11) 2 . . . ?
N1 Na2 O12 Na1 174.66(5) . . . . ?
O21 Na2 O12 Na1 54.07(4) . . . . ?
C27 Na2 O12 Na1 30.14(4) . . . . ?
Na1 Na2 O12 Na1 -31.42(4) 2 . . . ?
Na1 Na2 O12 Na1 88.23(4) 2_545 . . . ?
O11 Na2 O12 Na2 167.12(5) 2 . . 2_544 ?
O22 Na2 O12 Na2 -97.51(5) . . . 2_544 ?
O12 Na2 O12 Na2 27.09(10) 2_545 . . 2_544 ?
O01 Na2 O12 Na2 -145.43(7) 2 . . 2_544 ?
N1 Na2 O12 Na2 69.57(5) . . . 2_544 ?
O21 Na2 O12 Na2 -51.03(5) . . . 2_544 ?
C27 Na2 O12 Na2 -74.95(5) . . . 2_544 ?
Na1 Na2 O12 Na2 -136.51(4) 2 . . 2_544 ?
Na1 Na2 O12 Na2 -105.09(6) . . . 2_544 ?
Na1 Na2 O12 Na2 -16.86(6) 2_545 . . 2_544 ?
O11 Na2 O22 C27 -167.89(9) 2 . . . ?
O12 Na2 O22 C27 -23.77(10) 2_545 . . . ?
O01 Na2 O22 C27 -90.55(9) 2 . . . ?
O12 Na2 O22 C27 108.78(9) . . . . ?
N1 Na2 O22 C27 91.98(10) . . . . ?
O21 Na2 O22 C27 1.93(8) . . . . ?
Na1 Na2 O22 C27 -125.57(10) 2 . . . ?
Na1 Na2 O22 C27 116.24(10) . . . . ?
Na1 Na2 O22 C27 -9.72(8) 2_545 . . . ?
O11 Na2 O22 Na1 75.87(4) 2 . . . ?
O12 Na2 O22 Na1 -140.02(4) 2_545 . . . ?
O01 Na2 O22 Na1 153.21(4) 2 . . . ?
O12 Na2 O22 Na1 -7.46(4) . . . . ?
N1 Na2 O22 Na1 -24.27(7) . . . . ?
O21 Na2 O22 Na1 -114.32(5) . . . . ?
C27 Na2 O22 Na1 -116.24(10) . . . . ?
Na1 Na2 O22 Na1 118.19(4) 2 . . . ?
Na1 Na2 O22 Na1 -125.97(3) 2_545 . . . ?
O11 Na2 O22 Na1 -42.32(4) 2 . . 2 ?
O12 Na2 O22 Na1 101.80(5) 2_545 . . 2 ?
O01 Na2 O22 Na1 35.02(3) 2 . . 2 ?
O12 Na2 O22 Na1 -125.65(4) . . . 2 ?
N1 Na2 O22 Na1 -142.45(5) . . . 2 ?
O21 Na2 O22 Na1 127.50(5) . . . 2 ?
C27 Na2 O22 Na1 125.57(10) . . . 2 ?
Na1 Na2 O22 Na1 -118.19(4) . . . 2 ?
Na1 Na2 O22 Na1 115.84(3) 2_545 . . 2 ?
O21 Na1 O22 C27 -15.42(10) 2_544 . . . ?
O12 Na1 O22 C27 -103.37(9) . . . . ?
O01 Na1 O22 C27 171.39(9) . . . . ?
O22 Na1 O22 C27 114.14(9) 2_554 . . . ?
N2 Na1 O22 C27 76.32(9) . . . . ?
C17 Na1 O22 C27 -121.60(9) . . . . ?
Na2 Na1 O22 C27 174.99(8) 2_554 . . . ?
Na2 Na1 O22 C27 -111.65(10) . . . . ?
Na2 Na1 O22 C27 -66.40(9) 2_544 . . . ?
O21 Na1 O22 Na2 96.24(4) 2_544 . . . ?
O12 Na1 O22 Na2 8.29(4) . . . . ?
O01 Na1 O22 Na2 -76.96(4) . . . . ?
O22 Na1 O22 Na2 -134.20(7) 2_554 . . . ?
N2 Na1 O22 Na2 -172.02(5) . . . . ?
C17 Na1 O22 Na2 -9.95(4) . . . . ?
Na2 Na1 O22 Na2 -73.36(5) 2_554 . . . ?
Na2 Na1 O22 Na2 45.25(4) 2_544 . . . ?
O21 Na1 O22 Na1 -170.95(4) 2_544 . . 2 ?
O12 Na1 O22 Na1 101.10(5) . . . 2 ?
O01 Na1 O22 Na1 15.86(5) . . . 2 ?
O22 Na1 O22 Na1 -41.39(11) 2_554 . . 2 ?
N2 Na1 O22 Na1 -79.21(5) . . . 2 ?
C17 Na1 O22 Na1 82.86(5) . . . 2 ?
Na2 Na1 O22 Na1 19.46(7) 2_554 . . 2 ?
Na2 Na1 O22 Na1 92.81(5) . . . 2 ?
Na2 Na1 O22 Na1 138.06(4) 2_544 . . 2 ?
O11 Na2 N1 C12 -13.07(10) 2 . . . ?
O22 Na2 N1 C12 87.49(11) . . . . ?
O12 Na2 N1 C12 -143.53(10) 2_545 . . . ?
O01 Na2 N1 C12 -88.56(11) 2 . . . ?
O12 Na2 N1 C12 67.91(9) . . . . ?
O21 Na2 N1 C12 147.44(9) . . . . ?
C27 Na2 N1 C12 121.79(10) . . . . ?
Na1 Na2 N1 C12 -0.66(15) 2 . . . ?
Na1 Na2 N1 C12 71.44(10) . . . . ?
Na1 Na2 N1 C12 -176.65(9) 2_545 . . . ?
Na2 N1 C12 C13 126.50(11) . . . . ?
Na2 N1 C12 C11 -51.32(16) . . . . ?
N2 C22 C21 C26 -177.88(12) . . . . ?
C23 C22 C21 C26 -1.33(19) . . . . ?
N2 C22 C21 C27 2.03(19) . . . . ?
C23 C22 C21 C27 178.59(13) . . . . ?
N1 C12 C11 C16 177.88(13) . . . . ?
C13 C12 C11 C16 0.1(2) . . . . ?
N1 C12 C11 C17 -6.1(2) . . . . ?
C13 C12 C11 C17 176.09(12) . . . . ?
C22 C21 C26 C25 -0.2(2) . . . . ?
C27 C21 C26 C25 179.88(14) . . . . ?
N2 C22 C23 C24 178.64(14) . . . . ?
C21 C22 C23 C24 1.9(2) . . . . ?
N1 C12 C13 C14 -178.04(14) . . . . ?
C11 C12 C13 C14 -0.1(2) . . . . ?
C22 C23 C24 C25 -1.0(2) . . . . ?
Na2 O11 C17 O12 76.81(18) 2_554 . . . ?
Na2 O11 C17 C11 -105.18(14) 2_554 . . . ?
Na2 O11 C17 Na1 56.78(12) 2_554 . . . ?
Na1 O12 C17 O11 -26.44(16) . . . . ?
Na2 O12 C17 O11 85.45(13) 2_544 . . . ?
Na2 O12 C17 O11 -129.85(12) . . . . ?
Na1 O12 C17 C11 155.57(9) . . . . ?
Na2 O12 C17 C11 -92.54(12) 2_544 . . . ?
Na2 O12 C17 C11 52.16(14) . . . . ?
Na2 O12 C17 Na1 111.88(9) 2_544 . . . ?
Na2 O12 C17 Na1 -103.41(8) . . . . ?
C16 C11 C17 O11 7.41(19) . . . . ?
C12 C11 C17 O11 -168.61(13) . . . . ?
C16 C11 C17 O12 -174.52(12) . . . . ?
C12 C11 C17 O12 9.46(19) . . . . ?
C16 C11 C17 Na1 -122.2(2) . . . . ?
C12 C11 C17 Na1 61.8(3) . . . . ?
O21 Na1 C17 O11 98.11(8) 2_544 . . . ?
O12 Na1 C17 O11 157.35(14) . . . . ?
O01 Na1 C17 O11 -76.79(8) . . . . ?
O22 Na1 C17 O11 -151.02(8) . . . . ?
O22 Na1 C17 O11 -1.07(8) 2_554 . . . ?
N2 Na1 C17 O11 -105.31(12) . . . . ?
Na2 Na1 C17 O11 -25.12(7) 2_554 . . . ?
Na2 Na1 C17 O11 -158.24(8) . . . . ?
Na2 Na1 C17 O11 113.75(8) 2_544 . . . ?
O21 Na1 C17 O12 -59.25(10) 2_544 . . . ?
O01 Na1 C17 O12 125.86(10) . . . . ?
O22 Na1 C17 O12 51.62(9) . . . . ?
O22 Na1 C17 O12 -158.42(9) 2_554 . . . ?
N2 Na1 C17 O12 97.34(13) . . . . ?
Na2 Na1 C17 O12 177.53(10) 2_554 . . . ?
Na2 Na1 C17 O12 44.41(8) . . . . ?
Na2 Na1 C17 O12 -43.61(8) 2_544 . . . ?
O21 Na1 C17 C11 -125.9(2) 2_544 . . . ?
O12 Na1 C17 C11 -66.7(2) . . . . ?
O01 Na1 C17 C11 59.2(2) . . . . ?
O22 Na1 C17 C11 -15.1(2) . . . . ?
O22 Na1 C17 C11 134.9(2) 2_554 . . . ?
N2 Na1 C17 C11 30.7(3) . . . . ?
Na2 Na1 C17 C11 110.8(2) 2_554 . . . ?
Na2 Na1 C17 C11 -22.3(2) . . . . ?
Na2 Na1 C17 C11 -110.3(2) 2_544 . . . ?
C12 C11 C16 C15 -0.3(2) . . . . ?
C17 C11 C16 C15 -176.49(13) . . . . ?
C21 C26 C25 C24 1.2(2) . . . . ?
C23 C24 C25 C26 -0.6(2) . . . . ?
C11 C16 C15 C14 0.6(2) . . . . ?
C12 C13 C14 C15 0.4(2) . . . . ?
C16 C15 C14 C13 -0.6(2) . . . . ?
O11 Na2 O21 C27 14.82(11) 2 . . . ?
O22 Na2 O21 C27 -1.86(7) . . . . ?
O12 Na2 O21 C27 155.75(9) 2_545 . . . ?
O01 Na2 O21 C27 79.34(8) 2 . . . ?
O12 Na2 O21 C27 -74.56(8) . . . . ?
N1 Na2 O21 C27 -132.34(8) . . . . ?
Na1 Na2 O21 C27 33.92(8) 2 . . . ?
Na1 Na2 O21 C27 -41.04(8) . . . . ?
Na1 Na2 O21 C27 159.15(10) 2_545 . . . ?
O11 Na2 O21 Na1 -144.33(6) 2 . . 2_545 ?
O22 Na2 O21 Na1 -161.00(6) . . . 2_545 ?
O12 Na2 O21 Na1 -3.40(4) 2_545 . . 2_545 ?
O01 Na2 O21 Na1 -79.80(4) 2 . . 2_545 ?
O12 Na2 O21 Na1 126.29(4) . . . 2_545 ?
N1 Na2 O21 Na1 68.51(5) . . . 2_545 ?
C27 Na2 O21 Na1 -159.15(10) . . . 2_545 ?
Na1 Na2 O21 Na1 -125.22(4) 2 . . 2_545 ?
Na1 Na2 O21 Na1 159.81(4) . . . 2_545 ?
Na2 O22 C27 O21 -3.93(16) . . . . ?
Na1 O22 C27 O21 102.71(14) . . . . ?
Na1 O22 C27 O21 -103.58(14) 2 . . . ?
Na2 O22 C27 C21 177.13(9) . . . . ?
Na1 O22 C27 C21 -76.24(13) . . . . ?
Na1 O22 C27 C21 77.47(14) 2 . . . ?
Na1 O22 C27 Na2 106.64(8) . . . . ?
Na1 O22 C27 Na2 -99.65(9) 2 . . . ?
Na1 O21 C27 O22 78.0(3) 2_545 . . . ?
Na2 O21 C27 O22 3.13(13) . . . . ?
Na1 O21 C27 C21 -103.0(3) 2_545 . . . ?
Na2 O21 C27 C21 -177.91(11) . . . . ?
Na1 O21 C27 Na2 74.9(3) 2_545 . . . ?
C26 C21 C27 O22 -161.89(13) . . . . ?
C22 C21 C27 O22 18.20(19) . . . . ?
C26 C21 C27 O21 19.12(18) . . . . ?
C22 C21 C27 O21 -160.80(13) . . . . ?
C26 C21 C27 Na2 -150.8(4) . . . . ?
C22 C21 C27 Na2 29.3(5) . . . . ?
O11 Na2 C27 O22 13.68(10) 2 . . . ?
O12 Na2 C27 O22 159.59(9) 2_545 . . . ?
O01 Na2 C27 O22 85.61(9) 2 . . . ?
O12 Na2 C27 O22 -69.61(9) . . . . ?
N1 Na2 C27 O22 -113.21(9) . . . . ?
O21 Na2 C27 O22 -176.55(14) . . . . ?
Na1 Na2 C27 O22 41.83(8) 2 . . . ?
Na1 Na2 C27 O22 -46.19(8) . . . . ?
Na1 Na2 C27 O22 169.01(10) 2_545 . . . ?
O11 Na2 C27 O21 -169.77(8) 2 . . . ?
O22 Na2 C27 O21 176.55(14) . . . . ?
O12 Na2 C27 O21 -23.85(9) 2_545 . . . ?
O01 Na2 C27 O21 -97.84(8) 2 . . . ?
O12 Na2 C27 O21 106.94(8) . . . . ?
N1 Na2 C27 O21 63.34(10) . . . . ?
Na1 Na2 C27 O21 -141.61(9) 2 . . . ?
Na1 Na2 C27 O21 130.36(9) . . . . ?
Na1 Na2 C27 O21 -14.44(7) 2_545 . . . ?
O11 Na2 C27 C21 0.9(5) 2 . . . ?
O22 Na2 C27 C21 -12.7(4) . . . . ?
O12 Na2 C27 C21 146.8(5) 2_545 . . . ?
O01 Na2 C27 C21 72.9(5) 2 . . . ?
O12 Na2 C27 C21 -82.4(5) . . . . ?
N1 Na2 C27 C21 -126.0(4) . . . . ?
O21 Na2 C27 C21 170.7(5) . . . . ?
Na1 Na2 C27 C21 29.1(4) 2 . . . ?
Na1 Na2 C27 C21 -58.9(4) . . . . ?
Na1 Na2 C27 C21 156.3(5) 2_545 . . . ?
C23 C22 N2 Na1 -142.60(11) . . . . ?
C21 C22 N2 Na1 33.95(16) . . . . ?
O21 Na1 N2 C22 48.85(11) 2_544 . . . ?
O12 Na1 N2 C22 -55.74(14) . . . . ?
O01 Na1 N2 C22 -134.60(11) . . . . ?
O22 Na1 N2 C22 -56.36(10) . . . . ?
O22 Na1 N2 C22 145.15(10) 2_554 . . . ?
C17 Na1 N2 C22 -107.93(13) . . . . ?
Na2 Na1 N2 C22 -177.80(9) 2_554 . . . ?
Na2 Na1 N2 C22 -61.60(10) . . . . ?
Na2 Na1 N2 C22 16.85(14) 2_544 . . . ?
O21 Na1 O01 Na2 38.6(3) 2_544 . . 2_554 ?
O12 Na1 O01 Na2 88.87(4) . . . 2_554 ?
O22 Na1 O01 Na2 176.10(4) . . . 2_554 ?
O22 Na1 O01 Na2 -34.50(4) 2_554 . . 2_554 ?
N2 Na1 O01 Na2 -120.66(4) . . . 2_554 ?
C17 Na1 O01 Na2 69.95(4) . . . 2_554 ?
Na2 Na1 O01 Na2 135.44(4) . . . 2_554 ?
Na2 Na1 O01 Na2 80.15(4) 2_544 . . 2_554 ?
